data_4311655
loop_
_publ_author_name
'Santanu Banerjee'
'Thomas J. Emge'
'John G. Brennan'

_publ_contact_author_address
; 
 Department of Chemistry and Chemical Biology
 610 Taylor Road
 Rutgers, The State University of New Jersey 
 Piscataway, New Jersey  08854-8087  U.S.A. 
;
_publ_contact_author_email bren@rutchem.rutgers.edu
_publ_contact_author_name 'J. G. Brennan'
_publ_section_title
;
 Heterometallic Ln/Hg Compounds with Fluorinated Thiolate Ligands
;
_journal_name_full 'Inorganic Chemistry'
_journal_page_first 6307
_journal_page_last 6312
_journal_paper_doi 10.1021/ic049215q
_journal_volume 43
_journal_year 2004
_chemical_formula_sum 'C92 H80 F50 Hg2 La2 O16 S10'
_chemical_formula_weight 3391.16
_space_group_IT_number 2
_symmetry_cell_setting triclinic
_symmetry_space_group_name_Hall '-P 1'
_symmetry_space_group_name_H-M 'P -1'
_atom_sites_solution_hydrogens geom
_atom_sites_solution_primary direct
_atom_sites_solution_secondary difmap
_audit_creation_method SHELXL-97
_cell_angle_alpha 87.021(1)
_cell_angle_beta 83.928(1)
_cell_angle_gamma 63.923(1)
_cell_formula_units_Z 1
_cell_length_a 12.6352(7)
_cell_length_b 13.1976(7)
_cell_length_c 19.6962(10)
_cell_measurement_reflns_used 9461
_cell_measurement_temperature 100(2)
_cell_measurement_theta_max 30.51
_cell_measurement_theta_min 2.62
_cell_volume 2933.5(3)
_computing_cell_refinement 'Bruker SMART'
_computing_data_collection 'Bruker SMART'
_computing_data_reduction 'Bruker SAINT'
_computing_molecular_graphics 'Bruker SHELXTL'
_computing_publication_material 'Bruker SHELXTL'
_computing_structure_refinement 'SHELXL-97 (Sheldrick, 1997)'
_computing_structure_solution 'SHELXS-97 (Sheldrick, 1990)'
_diffrn_ambient_temperature 100(2)
_diffrn_measured_fraction_theta_full 0.983
_diffrn_measured_fraction_theta_max 0.983
_diffrn_measurement_device_type 'CCD area detector'
_diffrn_measurement_method 'phi and omega scans'
_diffrn_radiation_monochromator graphite
_diffrn_radiation_source 'fine-focus sealed tube'
_diffrn_radiation_type MoK\a
_diffrn_radiation_wavelength 0.71073
_diffrn_reflns_av_R_equivalents 0.0291
_diffrn_reflns_av_sigmaI/netI 0.0636
_diffrn_reflns_limit_h_max 17
_diffrn_reflns_limit_h_min -18
_diffrn_reflns_limit_k_max 18
_diffrn_reflns_limit_k_min -18
_diffrn_reflns_limit_l_max 28
_diffrn_reflns_limit_l_min -28
_diffrn_reflns_number 35174
_diffrn_reflns_theta_full 30.53
_diffrn_reflns_theta_max 30.53
_diffrn_reflns_theta_min 2.00
_diffrn_standards_decay_% 0
_diffrn_standards_interval_count 0
_diffrn_standards_number 0
_exptl_absorpt_coefficient_mu 3.638
_exptl_absorpt_correction_T_max 0.7124
_exptl_absorpt_correction_T_min 0.4290
_exptl_absorpt_correction_type multi-scan
_exptl_absorpt_process_details 'SAINT (Bruker-AXS, 2002)'
_exptl_crystal_colour colourless
_exptl_crystal_density_diffrn 1.920
_exptl_crystal_density_method 'not measured'
_exptl_crystal_description lathe
_exptl_crystal_F_000 1644
_exptl_crystal_size_max 0.28
_exptl_crystal_size_mid 0.11
_exptl_crystal_size_min 0.10
_refine_diff_density_max 2.977
_refine_diff_density_min -2.456
_refine_diff_density_rms 0.136
_refine_ls_extinction_method none
_refine_ls_goodness_of_fit_ref 1.046
_refine_ls_hydrogen_treatment mixed
_refine_ls_matrix_type full
_refine_ls_number_parameters 991
_refine_ls_number_reflns 17625
_refine_ls_number_restraints 696
_refine_ls_restrained_S_all 1.052
_refine_ls_R_factor_all 0.0640
_refine_ls_R_factor_gt 0.0463
_refine_ls_shift/su_max 0.005
_refine_ls_shift/su_mean 0.000
_refine_ls_structure_factor_coef Fsqd
_refine_ls_weighting_details 'calc w=1/[\s^2^(Fo^2^)+(0.0450P)^2^+0.0000P] where P=(Fo^2^+2Fc^2^)/3'
_refine_ls_weighting_scheme calc
_refine_ls_wR_factor_gt 0.0978
_refine_ls_wR_factor_ref 0.1034
_reflns_number_gt 13462
_reflns_number_total 17625
_reflns_threshold_expression >2sigma(I)
_cod_data_source_file ic049215qsi20040616_050252_2.cif
_cod_data_source_block lahgscf
_cod_depositor_comments
;
The following automatic conversions were performed:
'_symmetry_cell_setting' value 'Triclinic' changed to 'triclinic'
according to '/home/saulius/struct/CIF-dictionaries/cif_core.dic'
dictionary named 'cif_core.dic' version 2.4.1 from 2010-06-29.

Automatic conversion script
Id: cif_fix_enum 1527 2010-12-29 10:47:43Z saulius 
;
_cod_database_code 4311655

loop_
_symmetry_equiv_pos_as_xyz
'x, y, z'
'-x, -y, -z'

loop_
_atom_site_label
_atom_site_type_symbol
_atom_site_fract_x
_atom_site_fract_y
_atom_site_fract_z
_atom_site_U_iso_or_equiv
_atom_site_adp_type
_atom_site_occupancy
_atom_site_symmetry_multiplicity
_atom_site_calc_flag
_atom_site_refinement_flags
_atom_site_disorder_assembly
_atom_site_disorder_group
La1 La 0.381505(18) 0.748839(17) 0.154915(10) 0.01750(5) Uani 1 1 d U . .
S1 S 0.32255(9) 0.58835(8) 0.08959(5) 0.0255(2) Uani 1 1 d U . .
S2 S 0.22168(10) 0.92110(9) 0.06940(6) 0.0309(2) Uani 1 1 d U . .
C1 C 0.1766(4) 0.6165(4) 0.1178(2) 0.0278(9) Uani 1 1 d U . .
C2 C 0.1073(4) 0.6987(4) 0.1662(2) 0.0304(9) Uani 1 1 d U . .
C3 C -0.0080(4) 0.7238(4) 0.1906(3) 0.0421(12) Uani 1 1 d U . .
C4 C -0.0596(4) 0.6646(5) 0.1648(3) 0.0474(13) Uani 1 1 d U . .
C5 C 0.0006(5) 0.5840(5) 0.1170(3) 0.0511(15) Uani 1 1 d U . .
C6 C 0.1183(4) 0.5583(4) 0.0939(2) 0.0389(11) Uani 1 1 d U . .
C7 C 0.1137(4) 0.8832(4) 0.0454(2) 0.0308(9) Uani 1 1 d U . .
C8 C 0.0029(4) 0.9198(4) 0.0801(2) 0.0372(11) Uani 1 1 d U . .
C9 C -0.0814(4) 0.8895(5) 0.0610(3) 0.0480(14) Uani 1 1 d U . .
C10 C -0.0573(5) 0.8213(5) 0.0066(3) 0.0496(14) Uani 1 1 d U . .
C11 C 0.0502(4) 0.7852(4) -0.0306(3) 0.0423(12) Uani 1 1 d U . .
C12 C 0.1335(4) 0.8167(4) -0.0109(2) 0.0327(10) Uani 1 1 d U . .
F1 F 0.1558(2) 0.7617(2) 0.19087(12) 0.0313(5) Uani 1 1 d U . .
F2 F -0.0675(3) 0.8054(3) 0.23560(16) 0.0551(8) Uani 1 1 d U . .
F3 F -0.1738(3) 0.6875(3) 0.18521(19) 0.0719(11) Uani 1 1 d U . .
F4 F -0.0501(3) 0.5252(3) 0.09113(19) 0.0710(11) Uani 1 1 d U . .
F5 F 0.1743(3) 0.4786(3) 0.04724(15) 0.0531(8) Uani 1 1 d U . .
F6 F -0.0257(2) 0.9865(3) 0.13555(15) 0.0530(8) Uani 1 1 d U . .
F7 F -0.1875(3) 0.9247(3) 0.09824(18) 0.0719(11) Uani 1 1 d U . .
F8 F -0.1393(3) 0.7906(3) -0.0110(2) 0.0726(11) Uani 1 1 d U . .
F9 F 0.0749(3) 0.7194(3) -0.08542(18) 0.0633(9) Uani 1 1 d U . .
F10 F 0.2373(2) 0.7793(2) -0.05034(13) 0.0402(6) Uani 1 1 d U . .
O1 O 0.3553(2) 0.6436(2) 0.26500(13) 0.0233(6) Uani 1 1 d U . .
O2 O 0.2611(3) 0.8724(2) 0.25747(14) 0.0312(7) Uani 1 1 d U . .
O3 O 0.5412(3) 0.7370(2) 0.23230(14) 0.0273(6) Uani 1 1 d U . .
O4 O 0.4374(3) 0.9180(3) 0.15193(18) 0.0459(9) Uani 1 1 d U . .
O5 O 0.5758(2) 0.5591(2) 0.13298(16) 0.0318(7) Uani 1 1 d U . .
O6 O 0.5223(2) 0.7401(2) 0.04823(13) 0.0267(6) Uani 1 1 d U . .
C13 C 0.3223(4) 0.5526(4) 0.2741(2) 0.0330(10) Uani 1 1 d U . .
H13A H 0.3745 0.4957 0.3046 0.050 Uiso 1 1 calc R . .
H13B H 0.3298 0.5186 0.2297 0.050 Uiso 1 1 calc R . .
H13C H 0.2402 0.5814 0.2942 0.050 Uiso 1 1 calc R . .
C14 C 0.3281(4) 0.7083(4) 0.3267(2) 0.0344(10) Uani 1 1 d U . .
H14A H 0.3991 0.7157 0.3374 0.041 Uiso 1 1 calc R . .
H14B H 0.3055 0.6683 0.3652 0.041 Uiso 1 1 calc R . .
C15 C 0.2307(4) 0.8210(4) 0.3186(2) 0.0365(10) Uani 1 1 d U . .
H15A H 0.2190 0.8678 0.3590 0.044 Uiso 1 1 calc R . .
H15B H 0.1563 0.8148 0.3145 0.044 Uiso 1 1 calc R . .
C16 C 0.1759(6) 0.9884(4) 0.2506(3) 0.0599(17) Uani 1 1 d U . .
H16A H 0.0973 0.9919 0.2482 0.090 Uiso 1 1 calc R . .
H16B H 0.1982 1.0208 0.2088 0.090 Uiso 1 1 calc R . .
H16C H 0.1743 1.0313 0.2902 0.090 Uiso 1 1 calc R . .
C17 C 0.6190(4) 0.6375(4) 0.2669(2) 0.0337(10) Uani 1 1 d U . .
H17A H 0.6673 0.5790 0.2333 0.051 Uiso 1 1 calc R . .
H17B H 0.5720 0.6099 0.2985 0.051 Uiso 1 1 calc R . .
H17C H 0.6707 0.6558 0.2925 0.051 Uiso 1 1 calc R . .
C18 C 0.5494(5) 0.8363(4) 0.2491(3) 0.0504(14) Uani 1 1 d U . .
H18A H 0.5063 0.8622 0.2945 0.060 Uiso 1 1 calc R . .
H18B H 0.6337 0.8174 0.2527 0.060 Uiso 1 1 calc R . .
C19 C 0.5073(12) 0.9202(7) 0.2052(5) 0.165(5) Uani 1 1 d U . .
H19A H 0.5757 0.9302 0.1823 0.198 Uiso 1 1 calc R . .
H19B H 0.4585 0.9892 0.2322 0.198 Uiso 1 1 calc R . .
C20 C 0.4440(6) 0.9875(5) 0.0972(3) 0.0594(16) Uani 1 1 d U . .
H20A H 0.4039 1.0665 0.1117 0.089 Uiso 1 1 calc R . .
H20B H 0.4056 0.9770 0.0593 0.089 Uiso 1 1 calc R . .
H20C H 0.5272 0.9678 0.0824 0.089 Uiso 1 1 calc R . .
C21 C 0.5944(4) 0.4466(4) 0.1492(3) 0.0390(11) Uani 1 1 d U . .
H21A H 0.5811 0.4129 0.1097 0.059 Uiso 1 1 calc R . .
H21B H 0.5391 0.4470 0.1881 0.059 Uiso 1 1 calc R . .
H21C H 0.6758 0.4023 0.1609 0.059 Uiso 1 1 calc R . .
C22 C 0.6653(4) 0.5561(4) 0.0786(2) 0.0359(10) Uani 1 1 d U . .
H22A H 0.6588 0.5206 0.0372 0.043 Uiso 1 1 calc R . .
H22B H 0.7457 0.5126 0.0934 0.043 Uiso 1 1 calc R . .
C23 C 0.6413(4) 0.6785(4) 0.0640(2) 0.0374(11) Uani 1 1 d U . .
H23A H 0.6545 0.7115 0.1045 0.045 Uiso 1 1 calc R . .
H23B H 0.6959 0.6823 0.0251 0.045 Uiso 1 1 calc R . .
C24 C 0.5059(4) 0.7378(4) -0.0232(2) 0.0345(10) Uani 1 1 d U . .
H24A H 0.5592 0.7626 -0.0511 0.052 Uiso 1 1 calc R . .
H24B H 0.4237 0.7885 -0.0310 0.052 Uiso 1 1 calc R . .
H24C H 0.5235 0.6608 -0.0359 0.052 Uiso 1 1 calc R . .
S3 S 0.44339(8) 0.53859(7) 0.59106(5) 0.02026(18) Uani 1 1 d DU . .
C25 C 0.3149(3) 0.6674(3) 0.59767(19) 0.0202(7) Uani 1 1 d U . .
C26 C 0.2597(4) 0.7306(4) 0.5422(2) 0.0337(10) Uani 1 1 d U . .
C27 C 0.1621(4) 0.8327(4) 0.5482(2) 0.0333(10) Uani 1 1 d U . .
C28 C 0.1136(4) 0.8762(3) 0.6108(2) 0.0296(9) Uani 1 1 d U . .
C29 C 0.1648(4) 0.8174(4) 0.6678(2) 0.0369(11) Uani 1 1 d U . .
C30 C 0.2635(4) 0.7144(3) 0.6601(2) 0.0273(9) Uani 1 1 d U . .
F11 F 0.3029(3) 0.6898(3) 0.47896(13) 0.0768(13) Uani 1 1 d U . .
F12 F 0.1139(3) 0.8898(3) 0.49260(14) 0.0662(11) Uani 1 1 d U . .
F13 F 0.0182(2) 0.9760(2) 0.61842(14) 0.0425(7) Uani 1 1 d U . .
F14 F 0.1195(3) 0.8602(3) 0.73025(15) 0.0761(12) Uani 1 1 d U . .
F15 F 0.3103(3) 0.6602(2) 0.71722(13) 0.0568(9) Uani 1 1 d U . .
Hg1A Hg 0.40481(10) 0.42262(10) 0.49676(7) 0.02775(17) Uani 0.50 1 d PDU . 1
S4A S 0.4633(2) 0.23695(16) 0.55162(12) 0.0291(4) Uani 0.50 1 d PDU A 1
C31A C 0.3771(8) 0.1831(7) 0.5166(4) 0.0264(17) Uani 0.50 1 d PU A 1
C32A C 0.3061(8) 0.1449(7) 0.5577(5) 0.0295(18) Uani 0.50 1 d PU A 1
C33A C 0.2409(8) 0.0953(8) 0.5325(5) 0.036(2) Uani 0.50 1 d PU A 1
C34A C 0.2456(8) 0.0861(7) 0.4627(5) 0.037(2) Uani 0.50 1 d PU A 1
C35A C 0.3148(9) 0.1229(8) 0.4195(5) 0.040(2) Uani 0.50 1 d PU A 1
C36A C 0.3780(10) 0.1705(8) 0.4462(5) 0.040(2) Uani 0.50 1 d PU A 1
F16A F 0.2988(6) 0.1535(6) 0.6257(3) 0.0411(14) Uani 0.50 1 d PU A 1
F17A F 0.1738(6) 0.0617(5) 0.5744(4) 0.0535(16) Uani 0.50 1 d PU A 1
F18A F 0.1807(5) 0.0416(5) 0.4367(3) 0.0537(17) Uani 0.50 1 d PU A 1
F19A F 0.3187(7) 0.1115(7) 0.3518(3) 0.070(2) Uani 0.50 1 d PU A 1
F20A F 0.4463(7) 0.2016(6) 0.4026(3) 0.0589(18) Uani 0.50 1 d PU A 1
S5A S 0.20625(16) 0.5313(2) 0.45919(12) 0.0344(4) Uani 0.50 1 d PDU B 1
C37A C 0.1345(7) 0.4586(8) 0.5070(4) 0.0279(18) Uani 0.50 1 d PU B 1
C38A C 0.1148(9) 0.4659(8) 0.5772(5) 0.0330(19) Uani 0.50 1 d PU B 1
C39A C 0.0533(9) 0.4142(9) 0.6144(5) 0.043(2) Uani 0.50 1 d PU B 1
C40A C 0.0095(8) 0.3547(9) 0.5828(6) 0.044(3) Uani 0.50 1 d PU B 1
C41A C 0.0260(8) 0.3455(8) 0.5123(6) 0.043(3) Uani 0.50 1 d PU B 1
C42A C 0.0874(8) 0.3975(8) 0.4749(5) 0.035(2) Uani 0.50 1 d PU B 1
F21A F 0.1563(6) 0.5234(6) 0.6117(3) 0.0531(17) Uani 0.50 1 d PU B 1
F22A F 0.0371(8) 0.4243(7) 0.6830(4) 0.073(3) Uani 0.50 1 d PU B 1
F23A F -0.0515(6) 0.3046(7) 0.6184(5) 0.079(3) Uani 0.50 1 d PU B 1
F24A F -0.0168(6) 0.2880(6) 0.4802(5) 0.074(2) Uani 0.50 1 d PU B 1
F25A F 0.1027(5) 0.3889(6) 0.4068(3) 0.0559(16) Uani 0.50 1 d PU B 1
Hg1B Hg 0.42640(10) 0.40165(10) 0.50296(7) 0.02775(17) Uani 0.50 1 d PDU . 2
S4B S 0.5323(2) 0.20917(15) 0.55004(12) 0.0291(4) Uani 0.50 1 d PDU C 2
C31B C 0.4651(8) 0.1414(6) 0.5085(4) 0.0240(16) Uani 0.50 1 d PU C 2
C32B C 0.3934(9) 0.0971(7) 0.5444(4) 0.0278(17) Uani 0.50 1 d PU C 2
C33B C 0.3382(9) 0.0449(7) 0.5122(5) 0.037(2) Uani 0.50 1 d PU C 2
C34B C 0.3509(8) 0.0379(7) 0.4424(5) 0.0315(19) Uani 0.50 1 d PU C 2
C35B C 0.4240(8) 0.0789(7) 0.4059(4) 0.0293(18) Uani 0.50 1 d PU C 2
C36B C 0.4774(8) 0.1303(7) 0.4384(4) 0.0260(17) Uani 0.50 1 d PU C 2
F16B F 0.3770(7) 0.1029(5) 0.6126(3) 0.0421(14) Uani 0.50 1 d PU C 2
F17B F 0.2707(6) 0.0047(6) 0.5488(3) 0.0534(16) Uani 0.50 1 d PU C 2
F18B F 0.2962(6) -0.0094(5) 0.4099(3) 0.0520(16) Uani 0.50 1 d PU C 2
F19B F 0.4380(6) 0.0708(5) 0.3366(3) 0.0512(16) Uani 0.50 1 d PU C 2
F20B F 0.5463(5) 0.1685(5) 0.3996(3) 0.0392(12) Uani 0.50 1 d PU C 2
S5B S 0.26070(18) 0.4350(2) 0.43664(11) 0.0344(4) Uani 0.50 1 d PDU D 2
C37B C 0.1850(7) 0.3711(7) 0.4885(4) 0.0243(16) Uani 0.50 1 d PU D 2
C38B C 0.1602(8) 0.3858(8) 0.5586(5) 0.0321(19) Uani 0.50 1 d PU D 2
C39B C 0.0974(10) 0.3360(10) 0.5975(5) 0.045(2) Uani 0.50 1 d PU D 2
C40B C 0.0596(10) 0.2697(11) 0.5670(7) 0.057(3) Uani 0.50 1 d PU D 2
C41B C 0.0815(9) 0.2524(9) 0.4992(6) 0.048(3) Uani 0.50 1 d PU D 2
C42B C 0.1427(8) 0.3038(8) 0.4592(5) 0.037(2) Uani 0.50 1 d PU D 2
F21B F 0.1948(6) 0.4513(6) 0.5908(3) 0.0431(14) Uani 0.50 1 d PU D 2
F22B F 0.0750(7) 0.3552(8) 0.6656(4) 0.066(2) Uani 0.50 1 d PU D 2
F23B F -0.0014(7) 0.2202(8) 0.6049(5) 0.081(3) Uani 0.50 1 d PU D 2
F24B F 0.0435(6) 0.1885(6) 0.4679(4) 0.075(2) Uani 0.50 1 d PU D 2
F25B F 0.1617(5) 0.2850(5) 0.3921(3) 0.0458(14) Uani 0.50 1 d PU D 2
O7 O 0.5104(6) 0.1832(5) 0.1880(3) 0.115(2) Uani 1 1 d U . .
O8A O 0.2636(9) 0.2885(10) 0.1648(5) 0.080(3) Uani 0.50 1 d PU . .
O8B O 0.2874(10) 0.2157(8) 0.1952(5) 0.081(3) Uani 0.50 1 d PU . .
C43 C 0.6314(8) 0.1426(7) 0.1989(4) 0.091(2) Uani 1 1 d U . .
H43A H 0.6441 0.2027 0.2186 0.136 Uiso 1 1 calc R . .
H43B H 0.6800 0.1190 0.1553 0.136 Uiso 1 1 calc R . .
H43C H 0.6538 0.0781 0.2304 0.136 Uiso 1 1 calc R . .
C44 C 0.4346(8) 0.2540(7) 0.2305(4) 0.085(2) Uani 1 1 d U . .
H44A H 0.4494 0.3218 0.2284 0.102 Uiso 1 1 calc R . .
H44B H 0.4505 0.2210 0.2767 0.102 Uiso 1 1 calc R . .
C45 C 0.3114(7) 0.2908(5) 0.2240(4) 0.0718(19) Uani 1 1 d U . .
H45A H 0.2851 0.2469 0.2581 0.086 Uiso 1 1 calc R . .
H45B H 0.2714 0.3701 0.2396 0.086 Uiso 1 1 calc R . .
C46 C 0.1564(9) 0.2812(9) 0.1773(6) 0.137(4) Uani 1 1 d U . .
H46A H 0.1714 0.2047 0.1930 0.205 Uiso 1 1 calc R . .
H46B H 0.1167 0.2980 0.1351 0.205 Uiso 1 1 calc R . .
H46C H 0.1058 0.3356 0.2125 0.205 Uiso 1 1 calc R . .

loop_
_atom_site_aniso_label
_atom_site_aniso_U_11
_atom_site_aniso_U_22
_atom_site_aniso_U_33
_atom_site_aniso_U_23
_atom_site_aniso_U_13
_atom_site_aniso_U_12
La1 0.02240(11) 0.01733(10) 0.01315(9) -0.00123(7) -0.00296(8) -0.00863(8)
S1 0.0283(5) 0.0274(5) 0.0250(5) -0.0020(4) -0.0082(4) -0.0147(4)
S2 0.0359(6) 0.0252(5) 0.0288(5) 0.0068(4) -0.0106(5) -0.0098(5)
C1 0.028(2) 0.032(2) 0.030(2) 0.0141(18) -0.0157(18) -0.0180(18)
C2 0.027(2) 0.035(2) 0.030(2) 0.0126(18) -0.0089(18) -0.0148(19)
C3 0.034(3) 0.052(3) 0.042(3) 0.021(2) -0.014(2) -0.020(2)
C4 0.035(3) 0.066(4) 0.045(3) 0.020(3) -0.006(2) -0.027(3)
C5 0.046(3) 0.070(4) 0.061(4) 0.029(3) -0.028(3) -0.045(3)
C6 0.046(3) 0.047(3) 0.035(3) 0.010(2) -0.014(2) -0.030(2)
C7 0.029(2) 0.028(2) 0.029(2) 0.0127(17) -0.0113(18) -0.0065(18)
C8 0.034(2) 0.036(3) 0.029(2) 0.014(2) -0.0084(19) -0.004(2)
C9 0.029(2) 0.053(3) 0.050(3) 0.029(3) -0.009(2) -0.009(2)
C10 0.042(3) 0.046(3) 0.069(4) 0.027(3) -0.030(3) -0.025(3)
C11 0.040(3) 0.034(3) 0.052(3) 0.011(2) -0.021(2) -0.013(2)
C12 0.032(2) 0.030(2) 0.033(2) 0.0121(18) -0.0128(19) -0.0107(19)
F1 0.0261(12) 0.0371(14) 0.0284(13) 0.0013(11) -0.0037(10) -0.0115(11)
F2 0.0358(16) 0.067(2) 0.0502(19) 0.0053(16) 0.0065(14) -0.0142(15)
F3 0.0371(17) 0.111(3) 0.079(2) 0.029(2) -0.0104(17) -0.0452(19)
F4 0.072(2) 0.102(3) 0.078(2) 0.018(2) -0.028(2) -0.071(2)
F5 0.067(2) 0.068(2) 0.0496(18) -0.0060(16) -0.0138(16) -0.0503(18)
F6 0.0381(16) 0.062(2) 0.0358(16) 0.0038(14) -0.0010(13) -0.0022(15)
F7 0.0312(16) 0.098(3) 0.070(2) 0.036(2) -0.0072(16) -0.0163(17)
F8 0.053(2) 0.071(2) 0.113(3) 0.039(2) -0.045(2) -0.0411(18)
F9 0.067(2) 0.0527(19) 0.075(2) -0.0041(17) -0.0372(18) -0.0235(17)
F10 0.0374(15) 0.0433(16) 0.0368(15) -0.0054(12) -0.0075(12) -0.0134(13)
O1 0.0311(15) 0.0265(14) 0.0150(12) -0.0019(11) -0.0029(11) -0.0149(12)
O2 0.0396(17) 0.0228(14) 0.0226(14) -0.0046(12) 0.0000(13) -0.0059(13)
O3 0.0352(16) 0.0326(15) 0.0204(14) -0.0035(12) -0.0085(12) -0.0190(13)
O4 0.066(2) 0.0327(18) 0.049(2) 0.0004(15) -0.0135(18) -0.0292(17)
O5 0.0247(15) 0.0264(15) 0.0415(18) -0.0006(13) -0.0046(13) -0.0084(12)
O6 0.0293(15) 0.0329(15) 0.0184(13) -0.0015(11) -0.0007(11) -0.0143(13)
C13 0.048(3) 0.030(2) 0.026(2) 0.0059(17) -0.009(2) -0.021(2)
C14 0.051(3) 0.032(2) 0.019(2) -0.0025(17) -0.0020(19) -0.018(2)
C15 0.050(3) 0.037(2) 0.016(2) -0.0073(18) 0.0025(19) -0.015(2)
C16 0.090(4) 0.024(2) 0.030(3) -0.002(2) 0.004(3) 0.006(3)
C17 0.032(2) 0.042(3) 0.031(2) 0.003(2) -0.0068(19) -0.019(2)
C18 0.058(3) 0.038(3) 0.065(4) -0.007(3) -0.029(3) -0.024(3)
C19 0.352(15) 0.098(6) 0.145(8) 0.066(6) -0.176(10) -0.163(8)
C20 0.099(5) 0.048(3) 0.052(3) 0.019(3) -0.022(3) -0.050(3)
C21 0.038(3) 0.033(2) 0.038(3) -0.002(2) -0.007(2) -0.008(2)
C22 0.030(2) 0.045(3) 0.030(2) -0.006(2) -0.0014(19) -0.014(2)
C23 0.034(2) 0.046(3) 0.037(3) -0.011(2) 0.004(2) -0.022(2)
C24 0.040(3) 0.043(3) 0.018(2) -0.0026(18) 0.0000(18) -0.016(2)
S3 0.0209(4) 0.0171(4) 0.0214(4) 0.0008(3) -0.0037(4) -0.0066(4)
C25 0.0229(18) 0.0197(18) 0.0182(17) 0.0009(14) -0.0042(15) -0.0091(15)
C26 0.035(2) 0.032(2) 0.0182(19) -0.0037(17) -0.0057(17) 0.0014(19)
C27 0.036(2) 0.032(2) 0.020(2) 0.0055(17) -0.0112(18) -0.0014(19)
C28 0.026(2) 0.0192(19) 0.034(2) 0.0014(17) -0.0047(18) -0.0009(16)
C29 0.041(3) 0.033(2) 0.021(2) -0.0047(18) 0.0038(19) -0.003(2)
C30 0.034(2) 0.0220(19) 0.0181(18) 0.0012(15) -0.0050(16) -0.0041(17)
F11 0.085(2) 0.062(2) 0.0153(13) -0.0060(13) -0.0148(15) 0.0329(18)
F12 0.067(2) 0.0531(19) 0.0287(15) 0.0067(14) -0.0215(15) 0.0222(16)
F13 0.0370(15) 0.0287(14) 0.0416(16) 0.0006(12) -0.0041(12) 0.0040(12)
F14 0.080(2) 0.058(2) 0.0267(16) -0.0088(14) 0.0041(15) 0.0264(18)
F15 0.069(2) 0.0443(17) 0.0165(13) 0.0040(12) -0.0074(13) 0.0121(15)
Hg1A 0.0183(4) 0.0143(4) 0.0523(2) -0.0034(2) -0.0019(2) -0.0085(3)
S4A 0.0366(9) 0.0219(8) 0.0375(8) -0.0007(6) -0.0138(10) -0.0186(9)
C31A 0.031(4) 0.016(4) 0.034(5) -0.006(3) -0.009(4) -0.009(3)
C32A 0.037(5) 0.021(4) 0.038(5) 0.005(4) -0.012(4) -0.018(4)
C33A 0.031(5) 0.025(5) 0.058(6) 0.002(4) -0.010(4) -0.017(4)
C34A 0.040(5) 0.021(4) 0.057(6) -0.005(4) -0.019(5) -0.017(4)
C35A 0.057(6) 0.040(5) 0.036(5) -0.014(4) -0.013(5) -0.030(5)
C36A 0.052(6) 0.041(5) 0.038(5) -0.007(4) -0.003(5) -0.032(5)
F16A 0.054(4) 0.050(4) 0.034(3) 0.011(3) -0.015(3) -0.035(3)
F17A 0.056(4) 0.047(4) 0.078(5) 0.012(3) -0.015(4) -0.040(3)
F18A 0.051(4) 0.040(3) 0.084(5) -0.017(3) -0.023(3) -0.027(3)
F19A 0.082(5) 0.103(6) 0.046(4) -0.030(4) -0.008(4) -0.056(5)
F20A 0.082(5) 0.089(5) 0.033(3) -0.014(3) 0.005(3) -0.063(5)
S5A 0.0272(8) 0.0476(9) 0.0377(9) 0.0183(8) -0.0098(7) -0.0253(7)
C37A 0.018(4) 0.045(5) 0.030(4) 0.005(4) -0.005(3) -0.021(4)
C38A 0.032(5) 0.031(5) 0.038(5) -0.001(4) -0.003(4) -0.015(4)
C39A 0.038(5) 0.038(6) 0.041(6) 0.016(5) 0.004(4) -0.010(5)
C40A 0.020(4) 0.033(5) 0.080(8) 0.022(5) 0.001(5) -0.016(4)
C41A 0.022(4) 0.034(5) 0.084(8) 0.000(5) -0.018(5) -0.019(4)
C42A 0.026(4) 0.035(5) 0.042(5) -0.004(4) -0.008(4) -0.011(4)
F21A 0.070(5) 0.061(4) 0.045(4) 0.008(3) -0.026(3) -0.039(4)
F22A 0.086(6) 0.069(5) 0.041(4) 0.014(4) 0.014(4) -0.018(5)
F23A 0.039(4) 0.053(4) 0.144(8) 0.042(5) 0.008(4) -0.026(3)
F24A 0.045(4) 0.045(4) 0.147(7) -0.008(4) -0.035(4) -0.027(3)
F25A 0.053(4) 0.066(4) 0.045(4) -0.015(3) -0.018(3) -0.018(3)
Hg1B 0.0183(4) 0.0143(4) 0.0523(2) -0.0034(2) -0.0019(2) -0.0085(3)
S4B 0.0366(9) 0.0219(8) 0.0375(8) -0.0007(6) -0.0138(10) -0.0186(9)
C31B 0.041(5) 0.008(3) 0.025(4) 0.002(3) -0.014(4) -0.010(3)
C32B 0.041(5) 0.028(4) 0.022(4) 0.003(3) -0.011(4) -0.021(4)
C33B 0.054(6) 0.026(4) 0.048(6) 0.008(4) -0.017(5) -0.030(4)
C34B 0.040(5) 0.027(4) 0.038(5) -0.005(4) -0.015(4) -0.021(4)
C35B 0.034(5) 0.027(4) 0.025(4) -0.011(3) -0.007(4) -0.009(4)
C36B 0.032(5) 0.021(4) 0.026(4) -0.003(3) -0.003(4) -0.012(4)
F16B 0.073(4) 0.050(4) 0.023(3) 0.003(3) -0.009(3) -0.044(4)
F17B 0.068(4) 0.059(4) 0.059(4) 0.007(3) -0.010(3) -0.051(4)
F18B 0.062(4) 0.043(3) 0.068(4) -0.008(3) -0.033(3) -0.032(3)
F19B 0.077(4) 0.050(4) 0.030(3) -0.017(3) -0.013(3) -0.027(3)
F20B 0.045(3) 0.043(3) 0.035(3) -0.006(2) 0.008(3) -0.026(3)
S5B 0.0272(8) 0.0476(9) 0.0377(9) 0.0183(8) -0.0098(7) -0.0253(7)
C37B 0.021(4) 0.023(4) 0.036(4) 0.003(3) -0.010(3) -0.013(3)
C38B 0.024(4) 0.040(5) 0.035(5) 0.009(4) -0.009(4) -0.016(4)
C39B 0.044(6) 0.045(6) 0.039(6) 0.016(5) -0.002(5) -0.015(5)
C40B 0.041(6) 0.055(7) 0.079(9) 0.029(6) 0.004(6) -0.030(6)
C41B 0.041(6) 0.048(6) 0.071(8) 0.007(6) -0.014(5) -0.033(5)
C42B 0.029(5) 0.038(5) 0.055(6) 0.006(5) -0.013(4) -0.022(4)
F21B 0.047(4) 0.052(4) 0.032(3) -0.007(3) -0.003(3) -0.022(3)
F22B 0.067(5) 0.078(6) 0.041(4) 0.021(4) 0.011(4) -0.027(5)
F23B 0.057(5) 0.078(5) 0.112(7) 0.037(5) 0.015(4) -0.042(4)
F24B 0.054(4) 0.063(5) 0.132(7) -0.004(4) -0.013(4) -0.048(4)
F25B 0.049(3) 0.048(3) 0.054(4) -0.001(3) -0.018(3) -0.030(3)
O7 0.114(5) 0.118(5) 0.077(4) -0.054(3) -0.027(3) -0.007(4)
O8A 0.081(7) 0.092(8) 0.081(7) 0.007(6) -0.027(6) -0.049(6)
O8B 0.130(9) 0.056(5) 0.084(7) 0.026(5) -0.045(6) -0.061(6)
C43 0.111(7) 0.088(6) 0.093(6) -0.012(5) -0.006(5) -0.061(5)
C44 0.126(7) 0.086(5) 0.077(5) -0.033(4) 0.016(5) -0.078(5)
C45 0.096(5) 0.040(3) 0.079(5) -0.005(3) -0.022(4) -0.026(4)
C46 0.134(8) 0.136(9) 0.188(11) 0.038(8) -0.061(8) -0.095(7)

loop_
_atom_type_symbol
_atom_type_description
_atom_type_scat_dispersion_real
_atom_type_scat_dispersion_imag
_atom_type_scat_source
C C 0.0033 0.0016 'International Tables Vol C Tables 4.2.6.8 and 6.1.1.4'
H H 0.0000 0.0000 'International Tables Vol C Tables 4.2.6.8 and 6.1.1.4'
O O 0.0106 0.0060 'International Tables Vol C Tables 4.2.6.8 and 6.1.1.4'
F F 0.0171 0.0103 'International Tables Vol C Tables 4.2.6.8 and 6.1.1.4'
S S 0.1246 0.1234 'International Tables Vol C Tables 4.2.6.8 and 6.1.1.4'
La La -0.2871 2.4523 'International Tables Vol C Tables 4.2.6.8 and 6.1.1.4'
Hg Hg -2.3894 9.2266 'International Tables Vol C Tables 4.2.6.8 and 6.1.1.4'

loop_
_geom_angle_atom_site_label_1
_geom_angle_atom_site_label_2
_geom_angle_atom_site_label_3
_geom_angle
_geom_angle_site_symmetry_1
_geom_angle_site_symmetry_3
_geom_angle_publ_flag
O2 La1 O6 142.73(9) . . ?
O2 La1 O1 63.77(9) . . ?
O6 La1 O1 144.64(9) . . ?
O2 La1 O4 73.97(10) . . ?
O6 La1 O4 68.97(10) . . ?
O1 La1 O4 124.18(9) . . ?
O2 La1 O3 76.07(9) . . ?
O6 La1 O3 89.78(9) . . ?
O1 La1 O3 73.36(8) . . ?
O4 La1 O3 62.00(10) . . ?
O2 La1 O5 137.20(9) . . ?
O6 La1 O5 62.62(9) . . ?
O1 La1 O5 82.24(9) . . ?
O4 La1 O5 109.36(10) . . ?
O3 La1 O5 69.50(9) . . ?
O2 La1 F1 63.11(9) . . ?
O6 La1 F1 140.43(8) . . ?
O1 La1 F1 63.28(8) . . ?
O4 La1 F1 125.68(10) . . ?
O3 La1 F1 129.78(8) . . ?
O5 La1 F1 124.59(8) . . ?
O2 La1 S2 87.33(7) . . ?
O6 La1 S2 78.72(7) . . ?
O1 La1 S2 134.76(6) . . ?
O4 La1 S2 73.44(8) . . ?
O3 La1 S2 135.12(7) . . ?
O5 La1 S2 135.25(7) . . ?
F1 La1 S2 72.91(5) . . ?
O2 La1 S1 125.18(7) . . ?
O6 La1 S1 88.74(6) . . ?
O1 La1 S1 83.23(6) . . ?
O4 La1 S1 152.59(8) . . ?
O3 La1 S1 136.38(7) . . ?
O5 La1 S1 71.28(7) . . ?
F1 La1 S1 63.16(5) . . ?
S2 La1 S1 87.07(3) . . ?
C1 S1 La1 108.09(15) . . ?
C7 S2 La1 111.02(13) . . ?
C2 C1 C6 113.7(4) . . ?
C2 C1 S1 123.3(3) . . ?
C6 C1 S1 123.0(4) . . ?
F1 C2 C3 116.5(4) . . ?
F1 C2 C1 117.8(3) . . ?
C3 C2 C1 125.7(4) . . ?
F2 C3 C4 121.3(5) . . ?
F2 C3 C2 121.2(5) . . ?
C4 C3 C2 117.5(5) . . ?
C5 C4 F3 118.7(5) . . ?
C5 C4 C3 120.8(5) . . ?
F3 C4 C3 120.4(5) . . ?
C4 C5 F4 121.1(5) . . ?
C4 C5 C6 120.7(5) . . ?
F4 C5 C6 118.2(6) . . ?
F5 C6 C5 118.8(4) . . ?
F5 C6 C1 119.6(4) . . ?
C5 C6 C1 121.5(5) . . ?
C8 C7 C12 115.4(4) . . ?
C8 C7 S2 122.6(4) . . ?
C12 C7 S2 122.0(3) . . ?
F6 C8 C9 117.9(4) . . ?
F6 C8 C7 119.9(4) . . ?
C9 C8 C7 122.3(5) . . ?
F7 C9 C10 119.5(5) . . ?
F7 C9 C8 119.9(5) . . ?
C10 C9 C8 120.6(5) . . ?
C11 C10 F8 120.4(6) . . ?
C11 C10 C9 119.4(5) . . ?
F8 C10 C9 120.2(5) . . ?
F9 C11 C10 120.3(5) . . ?
F9 C11 C12 120.5(5) . . ?
C10 C11 C12 119.2(5) . . ?
F10 C12 C11 116.2(4) . . ?
F10 C12 C7 120.6(4) . . ?
C11 C12 C7 123.1(5) . . ?
C2 F1 La1 127.6(2) . . ?
C13 O1 C14 111.8(3) . . ?
C13 O1 La1 129.9(2) . . ?
C14 O1 La1 114.3(2) . . ?
C16 O2 C15 111.2(3) . . ?
C16 O2 La1 122.9(3) . . ?
C15 O2 La1 119.7(2) . . ?
C18 O3 C17 113.7(3) . . ?
C18 O3 La1 120.2(3) . . ?
C17 O3 La1 125.8(2) . . ?
C20 O4 C19 110.6(5) . . ?
C20 O4 La1 129.5(3) . . ?
C19 O4 La1 116.6(3) . . ?
C21 O5 C22 108.7(3) . . ?
C21 O5 La1 129.0(3) . . ?
C22 O5 La1 118.8(2) . . ?
C23 O6 C24 114.2(3) . . ?
C23 O6 La1 109.4(2) . . ?
C24 O6 La1 129.4(2) . . ?
O1 C14 C15 110.7(3) . . ?
C14 C15 O2 108.1(4) . . ?
C19 C18 O3 114.9(5) . . ?
C18 C19 O4 121.6(5) . . ?
O5 C22 C23 106.1(3) . . ?
O6 C23 C22 108.9(3) . . ?
C25 S3 Hg1A 105.28(13) . 2_666 ?
C25 S3 Hg1B 111.18(13) . . ?
Hg1A S3 Hg1B 90.85(5) 2_666 . ?
C25 S3 Hg1B 98.87(13) . 2_666 ?
Hg1A S3 Hg1B 6.92(5) 2_666 2_666 ?
Hg1B S3 Hg1B 90.84(5) . 2_666 ?
C25 S3 Hg1A 104.57(13) . . ?
Hg1A S3 Hg1A 90.85(5) 2_666 . ?
Hg1B S3 Hg1A 6.88(5) . . ?
Hg1B S3 Hg1A 90.02(5) 2_666 . ?
C30 C25 C26 114.9(4) . . ?
C30 C25 S3 120.8(3) . . ?
C26 C25 S3 124.3(3) . . ?
F11 C26 C27 117.6(4) . . ?
F11 C26 C25 118.8(4) . . ?
C27 C26 C25 123.5(4) . . ?
F12 C27 C28 119.6(4) . . ?
F12 C27 C26 120.6(4) . . ?
C28 C27 C26 119.8(4) . . ?
F13 C28 C27 121.3(4) . . ?
F13 C28 C29 119.5(4) . . ?
C27 C28 C29 119.2(4) . . ?
F14 C29 C28 120.1(4) . . ?
F14 C29 C30 120.3(4) . . ?
C28 C29 C30 119.6(4) . . ?
F15 C30 C25 119.6(3) . . ?
F15 C30 C29 117.5(4) . . ?
C25 C30 C29 122.9(4) . . ?
S5A Hg1A S4A 121.78(9) . . ?
S5A Hg1A S3 107.87(7) . 2_666 ?
S4A Hg1A S3 120.28(8) . 2_666 ?
S5A Hg1A S3 109.87(8) . . ?
S4A Hg1A S3 101.95(7) . . ?
S3 Hg1A S3 89.15(5) 2_666 . ?
C31A S4A Hg1A 103.5(3) . . ?
C32A C31A C36A 115.1(8) . . ?
C32A C31A S4A 121.3(7) . . ?
C36A C31A S4A 123.6(7) . . ?
F16A C32A C31A 119.8(7) . . ?
F16A C32A C33A 116.6(8) . . ?
C31A C32A C33A 123.7(9) . . ?
F17A C33A C32A 120.7(9) . . ?
F17A C33A C34A 121.2(8) . . ?
C32A C33A C34A 118.0(9) . . ?
F18A C34A C35A 119.9(9) . . ?
F18A C34A C33A 119.5(9) . . ?
C35A C34A C33A 120.6(8) . . ?
F19A C35A C34A 119.2(8) . . ?
F19A C35A C36A 121.2(9) . . ?
C34A C35A C36A 119.5(9) . . ?
F20A C36A C35A 117.4(9) . . ?
F20A C36A C31A 119.5(8) . . ?
C35A C36A C31A 123.1(9) . . ?
C37A S5A Hg1A 98.2(3) . . ?
C38A C37A C42A 116.8(8) . . ?
C38A C37A S5A 121.7(7) . . ?
C42A C37A S5A 121.4(7) . . ?
F21A C38A C39A 117.5(9) . . ?
F21A C38A C37A 120.6(8) . . ?
C39A C38A C37A 121.9(9) . . ?
F22A C39A C40A 120.3(10) . . ?
F22A C39A C38A 119.2(11) . . ?
C40A C39A C38A 120.5(10) . . ?
C39A C40A F23A 121.3(11) . . ?
C39A C40A C41A 119.8(8) . . ?
F23A C40A C41A 119.0(10) . . ?
F24A C41A C40A 120.8(9) . . ?
F24A C41A C42A 119.5(11) . . ?
C40A C41A C42A 119.7(8) . . ?
F25A C42A C41A 119.4(9) . . ?
F25A C42A C37A 119.3(8) . . ?
C41A C42A C37A 121.2(9) . . ?
S5B Hg1B S4B 116.75(9) . . ?
S5B Hg1B S3 128.38(8) . . ?
S4B Hg1B S3 105.38(7) . . ?
S5B Hg1B S3 98.82(7) . 2_666 ?
S4B Hg1B S3 114.26(8) . 2_666 ?
S3 Hg1B S3 89.16(5) . 2_666 ?
C31B S4B Hg1B 98.8(3) . . ?
C36B C31B C32B 115.6(7) . . ?
C36B C31B S4B 122.5(7) . . ?
C32B C31B S4B 121.9(6) . . ?
F16B C32B C33B 117.5(8) . . ?
F16B C32B C31B 119.9(7) . . ?
C33B C32B C31B 122.5(8) . . ?
F17B C33B C32B 119.9(9) . . ?
F17B C33B C34B 120.2(8) . . ?
C32B C33B C34B 119.9(8) . . ?
F18B C34B C35B 120.5(8) . . ?
F18B C34B C33B 121.1(8) . . ?
C35B C34B C33B 118.4(7) . . ?
F19B C35B C34B 118.6(7) . . ?
F19B C35B C36B 120.4(8) . . ?
C34B C35B C36B 120.9(8) . . ?
F20B C36B C31B 120.0(7) . . ?
F20B C36B C35B 117.4(8) . . ?
C31B C36B C35B 122.6(8) . . ?
C37B S5B Hg1B 101.7(3) . . ?
C38B C37B C42B 116.2(8) . . ?
C38B C37B S5B 123.9(6) . . ?
C42B C37B S5B 119.9(7) . . ?
F21B C38B C37B 120.3(7) . . ?
F21B C38B C39B 117.6(9) . . ?
C37B C38B C39B 122.1(9) . . ?
C40B C39B F22B 121.4(10) . . ?
C40B C39B C38B 119.7(10) . . ?
F22B C39B C38B 118.9(11) . . ?
F23B C40B C39B 120.0(12) . . ?
F23B C40B C41B 119.4(12) . . ?
C39B C40B C41B 120.6(9) . . ?
F24B C41B C40B 121.5(10) . . ?
F24B C41B C42B 118.3(11) . . ?
C40B C41B C42B 120.2(10) . . ?
F25B C42B C41B 118.1(8) . . ?
F25B C42B C37B 120.7(8) . . ?
C41B C42B C37B 121.1(10) . . ?
C44 O7 C43 117.5(6) . . ?
O8B O8A C45 64.6(8) . . ?
O8B O8A C46 78.2(10) . . ?
C45 O8A C46 112.5(10) . . ?
O7 C44 C45 119.1(6) . . ?
O8A C45 C44 125.3(8) . . ?

loop_
_geom_bond_atom_site_label_1
_geom_bond_atom_site_label_2
_geom_bond_distance
_geom_bond_site_symmetry_2
_geom_bond_publ_flag
La1 O2 2.562(3) . ?
La1 O6 2.578(3) . ?
La1 O1 2.585(3) . ?
La1 O4 2.617(3) . ?
La1 O3 2.601(3) . ?
La1 O5 2.639(3) . ?
La1 F1 2.797(2) . ?
La1 S2 2.8929(10) . ?
La1 S1 2.9274(9) . ?
S1 C1 1.746(4) . ?
S2 C7 1.760(5) . ?
C1 C2 1.395(6) . ?
C1 C6 1.402(6) . ?
C2 F1 1.362(5) . ?
C2 C3 1.381(6) . ?
C3 F2 1.326(6) . ?
C3 C4 1.361(7) . ?
C4 C5 1.356(8) . ?
C4 F3 1.356(6) . ?
C5 F4 1.349(6) . ?
C5 C6 1.400(7) . ?
C6 F5 1.327(6) . ?
C7 C8 1.378(6) . ?
C7 C12 1.383(6) . ?
C8 F6 1.355(6) . ?
C8 C9 1.381(7) . ?
C9 F7 1.353(6) . ?
C9 C10 1.358(8) . ?
C10 C11 1.366(8) . ?
C10 F8 1.349(6) . ?
C11 F9 1.343(6) . ?
C11 C12 1.385(6) . ?
C12 F10 1.350(5) . ?
O1 C13 1.430(5) . ?
O1 C14 1.444(5) . ?
O2 C16 1.442(5) . ?
O2 C15 1.452(5) . ?
O3 C18 1.418(5) . ?
O3 C17 1.439(5) . ?
O4 C20 1.399(6) . ?
O4 C19 1.451(8) . ?
O5 C21 1.422(5) . ?
O5 C22 1.462(5) . ?
O6 C23 1.420(5) . ?
O6 C24 1.447(5) . ?
C14 C15 1.469(6) . ?
C18 C19 1.317(9) . ?
C22 C23 1.524(6) . ?
S3 C25 1.759(4) . ?
S3 Hg1A 2.6462(16) 2_666 ?
S3 Hg1B 2.6589(16) . ?
S3 Hg1B 2.6650(16) 2_666 ?
S3 Hg1A 2.6784(16) . ?
C25 C30 1.370(5) . ?
C25 C26 1.390(5) . ?
C26 F11 1.344(5) . ?
C26 C27 1.369(6) . ?
C27 F12 1.337(5) . ?
C27 C28 1.354(6) . ?
C28 F13 1.340(4) . ?
C28 C29 1.380(6) . ?
C29 F14 1.341(5) . ?
C29 C30 1.384(6) . ?
C30 F15 1.346(4) . ?
Hg1A S5A 2.4532(18) . ?
Hg1A S4A 2.4536(18) . ?
Hg1A S3 2.6462(16) 2_666 ?
S4A C31A 1.748(8) . ?
C31A C32A 1.385(12) . ?
C31A C36A 1.403(12) . ?
C32A F16A 1.339(11) . ?
C32A C33A 1.397(11) . ?
C33A F17A 1.319(11) . ?
C33A C34A 1.379(14) . ?
C34A F18A 1.350(9) . ?
C34A C35A 1.378(14) . ?
C35A F19A 1.342(11) . ?
C35A C36A 1.369(12) . ?
C36A F20A 1.330(11) . ?
S5A C37A 1.766(8) . ?
C37A C38A 1.380(13) . ?
C37A C42A 1.399(11) . ?
C38A F21A 1.338(11) . ?
C38A C39A 1.379(13) . ?
C39A F22A 1.349(13) . ?
C39A C40A 1.349(16) . ?
C40A F23A 1.343(10) . ?
C40A C41A 1.387(16) . ?
C41A F24A 1.323(10) . ?
C41A C42A 1.382(13) . ?
C42A F25A 1.340(11) . ?
Hg1B S5B 2.4479(18) . ?
Hg1B S4B 2.4764(18) . ?
Hg1B S3 2.6650(16) 2_666 ?
S4B C31B 1.755(8) . ?
C31B C36B 1.382(11) . ?
C31B C32B 1.396(12) . ?
C32B F16B 1.338(10) . ?
C32B C33B 1.388(11) . ?
C33B F17B 1.326(11) . ?
C33B C34B 1.371(13) . ?
C34B F18B 1.337(8) . ?
C34B C35B 1.385(13) . ?
C35B F19B 1.361(9) . ?
C35B C36B 1.366(11) . ?
C36B F20B 1.342(10) . ?
S5B C37B 1.756(8) . ?
C37B C38B 1.386(12) . ?
C37B C42B 1.394(11) . ?
C38B F21B 1.339(11) . ?
C38B C39B 1.388(13) . ?
C39B C40B 1.356(17) . ?
C39B F22B 1.354(13) . ?
C40B F23B 1.360(11) . ?
C40B C41B 1.346(17) . ?
C41B F24B 1.340(11) . ?
C41B C42B 1.399(13) . ?
C42B F25B 1.334(12) . ?
O7 C44 1.270(8) . ?
O7 C43 1.417(9) . ?
O8A O8B 1.047(11) . ?
O8A C45 1.376(11) . ?
O8A C46 1.395(12) . ?
C44 C45 1.430(10) . ?

loop_
_geom_torsion_atom_site_label_1
_geom_torsion_atom_site_label_2
_geom_torsion_atom_site_label_3
_geom_torsion_atom_site_label_4
_geom_torsion
_geom_torsion_site_symmetry_1
_geom_torsion_site_symmetry_2
_geom_torsion_site_symmetry_3
_geom_torsion_site_symmetry_4
_geom_torsion_publ_flag
O2 La1 S1 C1 14.45(16) . . . . ?
O6 La1 S1 C1 -148.97(15) . . . . ?
O1 La1 S1 C1 65.53(15) . . . . ?
O4 La1 S1 C1 -114.3(2) . . . . ?
O3 La1 S1 C1 122.67(16) . . . . ?
O5 La1 S1 C1 149.60(16) . . . . ?
F1 La1 S1 C1 2.11(15) . . . . ?
S2 La1 S1 C1 -70.21(14) . . . . ?
O2 La1 S2 C7 -99.91(18) . . . . ?
O6 La1 S2 C7 114.84(18) . . . . ?
O1 La1 S2 C7 -51.93(19) . . . . ?
O4 La1 S2 C7 -173.97(19) . . . . ?
O3 La1 S2 C7 -167.05(18) . . . . ?
O5 La1 S2 C7 84.99(19) . . . . ?
F1 La1 S2 C7 -37.25(17) . . . . ?
S1 La1 S2 C7 25.54(17) . . . . ?
La1 S1 C1 C2 -3.2(4) . . . . ?
La1 S1 C1 C6 177.0(3) . . . . ?
C6 C1 C2 F1 -178.3(3) . . . . ?
S1 C1 C2 F1 1.9(5) . . . . ?
C6 C1 C2 C3 0.3(6) . . . . ?
S1 C1 C2 C3 -179.5(3) . . . . ?
F1 C2 C3 F2 0.1(6) . . . . ?
C1 C2 C3 F2 -178.5(4) . . . . ?
F1 C2 C3 C4 177.8(4) . . . . ?
C1 C2 C3 C4 -0.8(7) . . . . ?
F2 C3 C4 C5 177.6(4) . . . . ?
C2 C3 C4 C5 0.0(7) . . . . ?
F2 C3 C4 F3 -0.4(7) . . . . ?
C2 C3 C4 F3 -178.1(4) . . . . ?
F3 C4 C5 F4 -1.8(7) . . . . ?
C3 C4 C5 F4 -179.9(4) . . . . ?
F3 C4 C5 C6 179.4(4) . . . . ?
C3 C4 C5 C6 1.3(8) . . . . ?
C4 C5 C6 F5 179.8(5) . . . . ?
F4 C5 C6 F5 0.9(7) . . . . ?
C4 C5 C6 C1 -1.9(7) . . . . ?
F4 C5 C6 C1 179.3(4) . . . . ?
C2 C1 C6 F5 179.4(4) . . . . ?
S1 C1 C6 F5 -0.8(6) . . . . ?
C2 C1 C6 C5 1.0(6) . . . . ?
S1 C1 C6 C5 -179.1(4) . . . . ?
La1 S2 C7 C8 95.9(3) . . . . ?
La1 S2 C7 C12 -85.9(3) . . . . ?
C12 C7 C8 F6 -179.3(4) . . . . ?
S2 C7 C8 F6 -0.9(6) . . . . ?
C12 C7 C8 C9 1.8(6) . . . . ?
S2 C7 C8 C9 -179.9(3) . . . . ?
F6 C8 C9 F7 -1.2(6) . . . . ?
C7 C8 C9 F7 177.8(4) . . . . ?
F6 C8 C9 C10 -178.9(4) . . . . ?
C7 C8 C9 C10 0.0(7) . . . . ?
F7 C9 C10 C11 -179.6(4) . . . . ?
C8 C9 C10 C11 -1.8(7) . . . . ?
F7 C9 C10 F8 1.1(7) . . . . ?
C8 C9 C10 F8 178.9(4) . . . . ?
F8 C10 C11 F9 0.5(7) . . . . ?
C9 C10 C11 F9 -178.8(4) . . . . ?
F8 C10 C11 C12 -179.0(4) . . . . ?
C9 C10 C11 C12 1.7(7) . . . . ?
F9 C11 C12 F10 1.3(6) . . . . ?
C10 C11 C12 F10 -179.2(4) . . . . ?
F9 C11 C12 C7 -179.2(4) . . . . ?
C10 C11 C12 C7 0.3(7) . . . . ?
C8 C7 C12 F10 177.5(4) . . . . ?
S2 C7 C12 F10 -0.8(6) . . . . ?
C8 C7 C12 C11 -2.0(6) . . . . ?
S2 C7 C12 C11 179.7(3) . . . . ?
C3 C2 F1 La1 -177.9(3) . . . . ?
C1 C2 F1 La1 0.8(5) . . . . ?
O2 La1 F1 C2 -170.6(3) . . . . ?
O6 La1 F1 C2 47.5(3) . . . . ?
O1 La1 F1 C2 -98.1(3) . . . . ?
O4 La1 F1 C2 147.6(3) . . . . ?
O3 La1 F1 C2 -131.3(3) . . . . ?
O5 La1 F1 C2 -40.1(3) . . . . ?
S2 La1 F1 C2 93.6(3) . . . . ?
S1 La1 F1 C2 -1.9(3) . . . . ?
O2 La1 O1 C13 133.2(3) . . . . ?
O6 La1 O1 C13 -79.8(3) . . . . ?
O4 La1 O1 C13 178.2(3) . . . . ?
O3 La1 O1 C13 -144.4(3) . . . . ?
O5 La1 O1 C13 -73.6(3) . . . . ?
F1 La1 O1 C13 61.7(3) . . . . ?
S2 La1 O1 C13 77.4(3) . . . . ?
S1 La1 O1 C13 -1.6(3) . . . . ?
O2 La1 O1 C14 -22.1(3) . . . . ?
O6 La1 O1 C14 124.9(3) . . . . ?
O4 La1 O1 C14 23.0(3) . . . . ?
O3 La1 O1 C14 60.3(3) . . . . ?
O5 La1 O1 C14 131.1(3) . . . . ?
F1 La1 O1 C14 -93.6(3) . . . . ?
S2 La1 O1 C14 -77.9(3) . . . . ?
S1 La1 O1 C14 -156.9(3) . . . . ?
O6 La1 O2 C16 54.5(4) . . . . ?
O1 La1 O2 C16 -156.9(4) . . . . ?
O4 La1 O2 C16 60.6(4) . . . . ?
O3 La1 O2 C16 125.0(4) . . . . ?
O5 La1 O2 C16 162.0(4) . . . . ?
F1 La1 O2 C16 -85.1(4) . . . . ?
S2 La1 O2 C16 -12.9(4) . . . . ?
S1 La1 O2 C16 -97.4(4) . . . . ?
O6 La1 O2 C15 -155.7(3) . . . . ?
O1 La1 O2 C15 -7.0(3) . . . . ?
O4 La1 O2 C15 -149.5(3) . . . . ?
O3 La1 O2 C15 -85.1(3) . . . . ?
O5 La1 O2 C15 -48.1(3) . . . . ?
F1 La1 O2 C15 64.8(3) . . . . ?
S2 La1 O2 C15 137.0(3) . . . . ?
S1 La1 O2 C15 52.4(3) . . . . ?
O2 La1 O3 C18 -59.7(3) . . . . ?
O6 La1 O3 C18 85.5(3) . . . . ?
O1 La1 O3 C18 -126.0(4) . . . . ?
O4 La1 O3 C18 19.4(3) . . . . ?
O5 La1 O3 C18 146.2(4) . . . . ?
F1 La1 O3 C18 -95.3(3) . . . . ?
S2 La1 O3 C18 11.8(4) . . . . ?
S1 La1 O3 C18 173.5(3) . . . . ?
O2 La1 O3 C17 113.9(3) . . . . ?
O6 La1 O3 C17 -100.9(3) . . . . ?
O1 La1 O3 C17 47.6(3) . . . . ?
O4 La1 O3 C17 -167.1(3) . . . . ?
O5 La1 O3 C17 -40.2(3) . . . . ?
F1 La1 O3 C17 78.3(3) . . . . ?
S2 La1 O3 C17 -174.6(3) . . . . ?
S1 La1 O3 C17 -13.0(3) . . . . ?
O2 La1 O4 C20 -132.5(5) . . . . ?
O6 La1 O4 C20 43.5(4) . . . . ?
O1 La1 O4 C20 -173.8(4) . . . . ?
O3 La1 O4 C20 145.0(5) . . . . ?
O5 La1 O4 C20 92.4(5) . . . . ?
F1 La1 O4 C20 -94.3(5) . . . . ?
S2 La1 O4 C20 -40.5(4) . . . . ?
S1 La1 O4 C20 5.9(6) . . . . ?
O2 La1 O4 C19 70.1(7) . . . . ?
O6 La1 O4 C19 -113.9(7) . . . . ?
O1 La1 O4 C19 28.7(7) . . . . ?
O3 La1 O4 C19 -12.4(7) . . . . ?
O5 La1 O4 C19 -65.0(7) . . . . ?
F1 La1 O4 C19 108.3(7) . . . . ?
S2 La1 O4 C19 162.0(7) . . . . ?
S1 La1 O4 C19 -151.5(6) . . . . ?
O2 La1 O5 C21 72.5(4) . . . . ?
O6 La1 O5 C21 -148.0(4) . . . . ?
O1 La1 O5 C21 36.0(3) . . . . ?
O4 La1 O5 C21 159.6(3) . . . . ?
O3 La1 O5 C21 111.1(3) . . . . ?
F1 La1 O5 C21 -13.8(4) . . . . ?
S2 La1 O5 C21 -114.7(3) . . . . ?
S1 La1 O5 C21 -49.4(3) . . . . ?
O2 La1 O5 C22 -131.1(3) . . . . ?
O6 La1 O5 C22 8.3(3) . . . . ?
O1 La1 O5 C22 -167.7(3) . . . . ?
O4 La1 O5 C22 -44.1(3) . . . . ?
O3 La1 O5 C22 -92.6(3) . . . . ?
F1 La1 O5 C22 142.5(3) . . . . ?
S2 La1 O5 C22 41.6(3) . . . . ?
S1 La1 O5 C22 106.9(3) . . . . ?
O2 La1 O6 C23 95.3(3) . . . . ?
O1 La1 O6 C23 -30.9(3) . . . . ?
O4 La1 O6 C23 88.9(3) . . . . ?
O3 La1 O6 C23 29.0(2) . . . . ?
O5 La1 O6 C23 -37.9(2) . . . . ?
F1 La1 O6 C23 -150.0(2) . . . . ?
S2 La1 O6 C23 165.4(2) . . . . ?
S1 La1 O6 C23 -107.4(2) . . . . ?
O2 La1 O6 C24 -116.3(3) . . . . ?
O1 La1 O6 C24 117.4(3) . . . . ?
O4 La1 O6 C24 -122.7(3) . . . . ?
O3 La1 O6 C24 177.4(3) . . . . ?
O5 La1 O6 C24 110.5(3) . . . . ?
F1 La1 O6 C24 -1.6(4) . . . . ?
S2 La1 O6 C24 -46.3(3) . . . . ?
S1 La1 O6 C24 41.0(3) . . . . ?
C13 O1 C14 C15 -110.5(4) . . . . ?
La1 O1 C14 C15 49.2(4) . . . . ?
O1 C14 C15 O2 -53.0(5) . . . . ?
C16 O2 C15 C14 -173.2(4) . . . . ?
La1 O2 C15 C14 33.7(4) . . . . ?
C17 O3 C18 C19 161.2(8) . . . . ?
La1 O3 C18 C19 -24.5(9) . . . . ?
O3 C18 C19 O4 11.6(15) . . . . ?
C20 O4 C19 C18 -155.7(10) . . . . ?
La1 O4 C19 C18 5.9(14) . . . . ?
C21 O5 C22 C23 -179.6(4) . . . . ?
La1 O5 C22 C23 19.7(4) . . . . ?
C24 O6 C23 C22 -87.4(4) . . . . ?
La1 O6 C23 C22 66.2(4) . . . . ?
O5 C22 C23 O6 -55.6(4) . . . . ?
Hg1A S3 C25 C30 -127.9(3) 2_666 . . . ?
Hg1B S3 C25 C30 135.1(3) . . . . ?
Hg1B S3 C25 C30 -130.5(3) 2_666 . . . ?
Hg1A S3 C25 C30 137.1(3) . . . . ?
Hg1A S3 C25 C26 50.2(4) 2_666 . . . ?
Hg1B S3 C25 C26 -46.8(4) . . . . ?
Hg1B S3 C25 C26 47.6(4) 2_666 . . . ?
Hg1A S3 C25 C26 -44.8(4) . . . . ?
C30 C25 C26 F11 -178.8(4) . . . . ?
S3 C25 C26 F11 3.0(6) . . . . ?
C30 C25 C26 C27 0.6(7) . . . . ?
S3 C25 C26 C27 -177.6(4) . . . . ?
F11 C26 C27 F12 -1.2(7) . . . . ?
C25 C26 C27 F12 179.4(4) . . . . ?
F11 C26 C27 C28 178.5(5) . . . . ?
C25 C26 C27 C28 -0.9(8) . . . . ?
F12 C27 C28 F13 -0.4(7) . . . . ?
C26 C27 C28 F13 179.8(4) . . . . ?
F12 C27 C28 C29 -179.2(4) . . . . ?
C26 C27 C28 C29 1.0(7) . . . . ?
F13 C28 C29 F14 -0.2(7) . . . . ?
C27 C28 C29 F14 178.6(5) . . . . ?
F13 C28 C29 C30 -179.8(4) . . . . ?
C27 C28 C29 C30 -1.0(7) . . . . ?
C26 C25 C30 F15 -179.8(4) . . . . ?
S3 C25 C30 F15 -1.5(6) . . . . ?
C26 C25 C30 C29 -0.6(6) . . . . ?
S3 C25 C30 C29 177.7(4) . . . . ?
F14 C29 C30 F15 0.4(7) . . . . ?
C28 C29 C30 F15 180.0(4) . . . . ?
F14 C29 C30 C25 -178.8(4) . . . . ?
C28 C29 C30 C25 0.8(7) . . . . ?
C25 S3 Hg1A S5A -2.68(15) . . . . ?
Hg1A S3 Hg1A S5A -108.72(8) 2_666 . . . ?
Hg1B S3 Hg1A S5A 161.3(5) . . . . ?
Hg1B S3 Hg1A S5A -101.85(7) 2_666 . . . ?
C25 S3 Hg1A S4A -133.15(14) . . . . ?
Hg1A S3 Hg1A S4A 120.82(8) 2_666 . . . ?
Hg1B S3 Hg1A S4A 30.8(4) . . . . ?
Hg1B S3 Hg1A S4A 127.69(7) 2_666 . . . ?
C25 S3 Hg1A S3 106.04(13) . . . 2_666 ?
Hg1A S3 Hg1A S3 0.0 2_666 . . 2_666 ?
Hg1B S3 Hg1A S3 -90.0(5) . . . 2_666 ?
Hg1B S3 Hg1A S3 6.87(5) 2_666 . . 2_666 ?
S5A Hg1A S4A C31A 29.3(3) . . . . ?
S3 Hg1A S4A C31A -111.9(3) 2_666 . . . ?
S3 Hg1A S4A C31A 152.0(3) . . . . ?
Hg1A S4A C31A C32A -126.2(7) . . . . ?
Hg1A S4A C31A C36A 56.7(8) . . . . ?
C36A C31A C32A F16A -179.8(9) . . . . ?
S4A C31A C32A F16A 2.9(12) . . . . ?
C36A C31A C32A C33A 1.1(14) . . . . ?
S4A C31A C32A C33A -176.2(7) . . . . ?
F16A C32A C33A F17A 1.6(13) . . . . ?
C31A C32A C33A F17A -179.2(9) . . . . ?
F16A C32A C33A C34A 179.4(8) . . . . ?
C31A C32A C33A C34A -1.4(14) . . . . ?
F17A C33A C34A F18A -0.2(14) . . . . ?
C32A C33A C34A F18A -178.0(8) . . . . ?
F17A C33A C34A C35A 179.1(9) . . . . ?
C32A C33A C34A C35A 1.2(14) . . . . ?
F18A C34A C35A F19A -1.6(15) . . . . ?
C33A C34A C35A F19A 179.2(9) . . . . ?
F18A C34A C35A C36A 178.4(9) . . . . ?
C33A C34A C35A C36A -0.9(15) . . . . ?
F19A C35A C36A F20A -2.1(16) . . . . ?
C34A C35A C36A F20A 178.0(10) . . . . ?
F19A C35A C36A C31A -179.5(10) . . . . ?
C34A C35A C36A C31A 0.6(16) . . . . ?
C32A C31A C36A F20A -178.0(9) . . . . ?
S4A C31A C36A F20A -0.8(14) . . . . ?
C32A C31A C36A C35A -0.7(15) . . . . ?
S4A C31A C36A C35A 176.6(8) . . . . ?
S4A Hg1A S5A C37A 17.1(3) . . . . ?
S3 Hg1A S5A C37A 162.5(3) 2_666 . . . ?
S3 Hg1A S5A C37A -101.8(3) . . . . ?
Hg1A S5A C37A C38A 68.9(8) . . . . ?
Hg1A S5A C37A C42A -115.7(7) . . . . ?
C42A C37A C38A F21A -179.6(9) . . . . ?
S5A C37A C38A F21A -4.1(14) . . . . ?
C42A C37A C38A C39A 0.9(14) . . . . ?
S5A C37A C38A C39A 176.5(8) . . . . ?
F21A C38A C39A F22A 0.5(15) . . . . ?
C37A C38A C39A F22A 179.9(10) . . . . ?
F21A C38A C39A C40A -179.8(10) . . . . ?
C37A C38A C39A C40A -0.3(16) . . . . ?
F22A C39A C40A F23A 0.3(16) . . . . ?
C38A C39A C40A F23A -179.4(9) . . . . ?
F22A C39A C40A C41A 179.6(10) . . . . ?
C38A C39A C40A C41A -0.1(16) . . . . ?
C39A C40A C41A F24A -179.7(9) . . . . ?
F23A C40A C41A F24A -0.4(15) . . . . ?
C39A C40A C41A C42A 0.0(15) . . . . ?
F23A C40A C41A C42A 179.3(9) . . . . ?
F24A C41A C42A F25A 0.0(14) . . . . ?
C40A C41A C42A F25A -179.7(9) . . . . ?
F24A C41A C42A C37A -179.7(8) . . . . ?
C40A C41A C42A C37A 0.6(15) . . . . ?
C38A C37A C42A F25A 179.2(8) . . . . ?
S5A C37A C42A F25A 3.6(12) . . . . ?
C38A C37A C42A C41A -1.1(14) . . . . ?
S5A C37A C42A C41A -176.7(7) . . . . ?
C25 S3 Hg1B S5B -0.76(17) . . . . ?
Hg1A S3 Hg1B S5B -107.53(9) 2_666 . . . ?
Hg1B S3 Hg1B S5B -100.61(9) 2_666 . . . ?
Hg1A S3 Hg1B S5B -17.4(4) . . . . ?
C25 S3 Hg1B S4B -145.18(15) . . . . ?
Hg1A S3 Hg1B S4B 108.05(7) 2_666 . . . ?
Hg1B S3 Hg1B S4B 114.97(8) 2_666 . . . ?
Hg1A S3 Hg1B S4B -161.8(5) . . . . ?
C25 S3 Hg1B S3 99.85(14) . . . 2_666 ?
Hg1A S3 Hg1B S3 -6.92(5) 2_666 . . 2_666 ?
Hg1B S3 Hg1B S3 0.0 2_666 . . 2_666 ?
Hg1A S3 Hg1B S3 83.2(5) . . . 2_666 ?
S5B Hg1B S4B C31B 8.6(3) . . . . ?
S3 Hg1B S4B C31B 157.9(3) . . . . ?
S3 Hg1B S4B C31B -106.0(3) 2_666 . . . ?
Hg1B S4B C31B C36B 64.1(8) . . . . ?
Hg1B S4B C31B C32B -114.5(7) . . . . ?
C36B C31B C32B F16B 179.4(8) . . . . ?
S4B C31B C32B F16B -1.9(13) . . . . ?
C36B C31B C32B C33B 0.2(13) . . . . ?
S4B C31B C32B C33B 178.9(7) . . . . ?
F16B C32B C33B F17B 1.1(14) . . . . ?
C31B C32B C33B F17B -179.8(9) . . . . ?
F16B C32B C33B C34B 179.2(9) . . . . ?
C31B C32B C33B C34B -1.6(15) . . . . ?
F17B C33B C34B F18B -0.1(15) . . . . ?
C32B C33B C34B F18B -178.3(9) . . . . ?
F17B C33B C34B C35B -178.7(9) . . . . ?
C32B C33B C34B C35B 3.1(15) . . . . ?
F18B C34B C35B F19B 0.5(13) . . . . ?
C33B C34B C35B F19B 179.2(8) . . . . ?
F18B C34B C35B C36B 178.1(8) . . . . ?
C33B C34B C35B C36B -3.3(14) . . . . ?
C32B C31B C36B F20B -178.9(8) . . . . ?
S4B C31B C36B F20B 2.4(12) . . . . ?
C32B C31B C36B C35B -0.4(13) . . . . ?
S4B C31B C36B C35B -179.1(7) . . . . ?
F19B C35B C36B F20B -2.1(12) . . . . ?
C34B C35B C36B F20B -179.5(8) . . . . ?
F19B C35B C36B C31B 179.5(8) . . . . ?
C34B C35B C36B C31B 2.0(14) . . . . ?
S4B Hg1B S5B C37B 45.7(3) . . . . ?
S3 Hg1B S5B C37B -95.4(3) . . . . ?
S3 Hg1B S5B C37B 168.6(3) 2_666 . . . ?
Hg1B S5B C37B C38B 45.7(8) . . . . ?
Hg1B S5B C37B C42B -136.5(7) . . . . ?
C42B C37B C38B F21B -178.3(8) . . . . ?
S5B C37B C38B F21B -0.4(13) . . . . ?
C42B C37B C38B C39B 0.4(14) . . . . ?
S5B C37B C38B C39B 178.3(8) . . . . ?
F21B C38B C39B C40B 179.5(10) . . . . ?
C37B C38B C39B C40B 0.8(16) . . . . ?
F21B C38B C39B F22B -0.4(15) . . . . ?
C37B C38B C39B F22B -179.2(9) . . . . ?
F22B C39B C40B F23B -0.4(18) . . . . ?
C38B C39B C40B F23B 179.7(10) . . . . ?
F22B C39B C40B C41B 179.3(11) . . . . ?
C38B C39B C40B C41B -0.6(18) . . . . ?
F23B C40B C41B F24B 0.7(18) . . . . ?
C39B C40B C41B F24B -179.0(10) . . . . ?
F23B C40B C41B C42B 179.1(10) . . . . ?
C39B C40B C41B C42B -0.7(19) . . . . ?
F24B C41B C42B F25B -1.1(15) . . . . ?
C40B C41B C42B F25B -179.5(10) . . . . ?
F24B C41B C42B C37B -179.8(9) . . . . ?
C40B C41B C42B C37B 1.8(16) . . . . ?
C38B C37B C42B F25B 179.7(8) . . . . ?
S5B C37B C42B F25B 1.7(12) . . . . ?
C38B C37B C42B C41B -1.6(13) . . . . ?
S5B C37B C42B C41B -179.7(8) . . . . ?
C43 O7 C44 C45 -175.6(7) . . . . ?
O8B O8A C45 C44 90.0(11) . . . . ?
C46 O8A C45 C44 153.8(9) . . . . ?
O7 C44 C45 O8A -23.4(13) . . . . ?
